data_1513799
loop_
_publ_author_name
'Zhao, Hang'
'Guo, Xiurong'
'He, Shiliang'
'Zeng, Xin'
'Zhou, Xinglong'
'Zhang, Chaoliang'
'Hu, Jing'
'Wu, Xiaohua'
'Xing, Zhihua'
'Chu, Liangyin'
'He, Yang'
'Chen, Qianming'

_publ_section_title
;
 Complex self-assembly of pyrimido[4,5-d]pyrimidine nucleoside
 supramolecular structures.
;
_journal_name_full 'Nature communications'
_journal_page_first 3108
_journal_paper_doi 10.1038/ncomms4108
_journal_volume 5
_journal_year 2014
_chemical_absolute_configuration unk
_chemical_formula_sum 'C11 H13 N5 O5'
_chemical_formula_weight 295.26
_chemical_name_systematic
; 
 ? 
;
_space_group_IT_number 1
_symmetry_space_group_name_Hall 'P 1'
_symmetry_space_group_name_H-M 'P 1'
_atom_sites_solution_hydrogens geom
_atom_sites_solution_primary direct
_atom_sites_solution_secondary difmap
_audit_creation_method SHELXL-97
_cell_angle_alpha 105.332(6)
_cell_angle_beta 93.529(4)
_cell_angle_gamma 91.847(3)
_cell_formula_units_Z 2
_cell_length_a 4.9116(6)
_cell_length_b 8.8528(14)
_cell_length_c 13.9600(17)
_cell_measurement_temperature 296(2)
_cell_volume 583.54(14)
_computing_structure_refinement 'SHELXL-97 (Sheldrick, 2008)'
_computing_structure_solution 'SHELXS-97 (Sheldrick, 2008)'
_diffrn_ambient_temperature 296(2)
_diffrn_measured_fraction_theta_full 0.993
_diffrn_measured_fraction_theta_max 0.993
_diffrn_radiation_monochromator graphite
_diffrn_radiation_source 'fine-focus sealed tube'
_diffrn_radiation_type MoK\a
_diffrn_radiation_wavelength 0.71073
_diffrn_reflns_av_R_equivalents 0.0337
_diffrn_reflns_av_sigmaI/netI 0.0678
_diffrn_reflns_limit_h_max 4
_diffrn_reflns_limit_h_min -5
_diffrn_reflns_limit_k_max 10
_diffrn_reflns_limit_k_min -10
_diffrn_reflns_limit_l_max 16
_diffrn_reflns_limit_l_min -16
_diffrn_reflns_number 4436
_diffrn_reflns_theta_full 25.00
_diffrn_reflns_theta_max 25.00
_diffrn_reflns_theta_min 1.52
_exptl_absorpt_coefficient_mu 0.135
_exptl_crystal_density_diffrn 1.68
_exptl_crystal_density_method 'not measured'
_exptl_crystal_F_000 289
_refine_diff_density_max 0.6
_refine_diff_density_min -0.311
_refine_diff_density_rms 0.069
_refine_ls_abs_structure_details 'Flack H D (1983), Acta Cryst. A39, 876-881'
_refine_ls_abs_structure_Flack 0.3(17)
_refine_ls_extinction_method none
_refine_ls_goodness_of_fit_ref 1.050
_refine_ls_hydrogen_treatment mixed
_refine_ls_matrix_type full
_refine_ls_number_parameters 411
_refine_ls_number_reflns 3152
_refine_ls_number_restraints 3
_refine_ls_restrained_S_all 1.049
_refine_ls_R_factor_all 0.0732
_refine_ls_R_factor_gt 0.0515
_refine_ls_shift/su_max 0.030
_refine_ls_shift/su_mean 0.003
_refine_ls_structure_factor_coef Fsqd
_refine_ls_weighting_details 'calc w=1/[\s^2^(Fo^2^)+(0.0695P)^2^+0.1000P] where P=(Fo^2^+2Fc^2^)/3'
_refine_ls_weighting_scheme calc
_refine_ls_wR_factor_gt 0.1172
_refine_ls_wR_factor_ref 0.1289
_reflns_number_gt 2513
_reflns_number_total 3152
_reflns_threshold_expression >2sigma(I)
_cod_data_source_file ncomms4108-s3.cif
_cod_data_source_block 2013189_0ma
_cod_original_sg_symbol_H-M P1
_cod_database_code 1513799

loop_
_symmetry_equiv_pos_as_xyz
'x, y, z'

loop_
_atom_site_label
_atom_site_type_symbol
_atom_site_fract_x
_atom_site_fract_y
_atom_site_fract_z
_atom_site_U_iso_or_equiv
_atom_site_adp_type
_atom_site_occupancy
_atom_site_symmetry_multiplicity
_atom_site_calc_flag
_atom_site_refinement_flags
O4' O -0.0648(7) 0.4676(4) 0.5230(2) 0.0197(8) Uani 1 1 d .
O13 O -0.1888(7) 0.3035(4) 0.9127(2) 0.0187(8) Uani 1 1 d .
O12 O 0.4802(8) -0.0252(4) 0.7989(3) 0.0185(8) Uani 1 1 d .
O2' O -0.0783(7) 0.7497(4) 0.7016(3) 0.0201(9) Uani 1 1 d .
H4 H -0.1012 0.7564 0.7602 0.030 Uiso 1 1 calc R
O13A O 0.0552(7) 0.9506(4) 0.4626(2) 0.0180(8) Uani 1 1 d .
O12A O -0.3724(7) 1.2652(4) 0.2985(3) 0.0208(9) Uani 1 1 d .
O2A' O 0.5196(8) 0.5505(5) 0.1969(3) 0.0232(9) Uani 1 1 d .
H4A H 0.5285 0.5885 0.2573 0.035 Uiso 1 1 calc R
N3A N -0.1443(10) 1.1108(5) 0.3796(3) 0.0176(10) Uani 1 1 d .
N3 N 0.1448(9) 0.1406(5) 0.8537(3) 0.0159(10) Uani 1 1 d .
N1 N 0.0101(8) 0.3400(5) 0.7772(3) 0.0139(10) Uani 1 1 d .
N11 N 0.7082(10) 0.0042(5) 0.6257(4) 0.0176(11) Uani 1 1 d .
N6 N 0.5422(9) 0.1912(5) 0.5580(3) 0.0171(10) Uani 1 1 d .
N1A N 0.1890(9) 0.9369(5) 0.3086(3) 0.0157(10) Uani 1 1 d .
N8A N 0.3040(9) 0.9237(5) 0.1491(3) 0.0158(10) Uani 1 1 d .
O4A' O 0.6724(7) 0.7770(4) 0.0799(2) 0.0172(8) Uani 1 1 d .
O5' O 0.3688(9) 0.6611(5) 0.3837(3) 0.0356(11) Uani 1 1 d .
H10 H 0.3197 0.7513 0.4008 0.053 Uiso 1 1 calc R
O5A' O 0.8665(8) 0.6510(4) -0.1300(3) 0.0228(9) Uani 1 1 d .
H10A H 0.9287 0.5650 -0.1527 0.034 Uiso 1 1 calc R
N6A N 0.1075(9) 1.0739(5) 0.0490(3) 0.0176(10) Uani 1 1 d .
N11A N -0.2156(10) 1.2509(6) 0.1060(4) 0.0205(11) Uani 1 1 d .
C2 C -0.0191(11) 0.2626(6) 0.8497(4) 0.0165(12) Uani 1 1 d .
C9 C 0.1839(11) 0.2821(6) 0.7088(4) 0.0139(12) Uani 1 1 d .
N8 N 0.1944(9) 0.3539(5) 0.6312(3) 0.0140(10) Uani 1 1 d .
C1' C 0.0044(11) 0.4802(6) 0.6245(4) 0.0172(12) Uani 1 1 d .
H2 H -0.1615 0.4664 0.6575 0.021 Uiso 1 1 calc R
C4' C 0.0374(12) 0.6066(6) 0.4966(4) 0.0204(12) Uani 1 1 d .
C4 C 0.3377(11) 0.0836(6) 0.7885(4) 0.0166(13) Uani 1 1 d .
C10 C 0.3517(11) 0.1593(6) 0.7085(4) 0.0139(12) Uani 1 1 d .
C5 C 0.5333(11) 0.1149(5) 0.6318(4) 0.0140(12) Uani 1 1 d .
C7 C 0.3711(11) 0.3033(6) 0.5614(4) 0.0179(12) Uani 1 1 d .
H1 H 0.3726 0.3525 0.5103 0.022 Uiso 1 1 calc R
C2' C 0.1318(11) 0.6461(6) 0.6700(4) 0.0165(12) Uani 1 1 d .
H3 H 0.2719 0.6497 0.7238 0.020 Uiso 1 1 calc R
C3' C 0.2500(11) 0.6853(6) 0.5811(3) 0.0185(12) Uani 1 1 d .
H6 H 0.4276 0.6420 0.5693 0.022 Uiso 1 1 calc R
H5 H 0.2661 0.7977 0.5899 0.022 Uiso 1 1 calc R
C2A C 0.0361(10) 0.9963(6) 0.3861(4) 0.0147(12) Uani 1 1 d .
C9A C 0.1521(11) 0.9887(6) 0.2288(4) 0.0158(12) Uani 1 1 d .
C1A' C 0.4989(11) 0.7981(6) 0.1589(4) 0.0192(12) Uani 1 1 d .
H2A H 0.6078 0.8320 0.2227 0.023 Uiso 1 1 calc R
C4A' C 0.6112(11) 0.6217(6) 0.0109(4) 0.0186(12) Uani 1 1 d .
H7A H 0.7514 0.5502 0.0213 0.022 Uiso 1 1 calc R
C5A' C 0.5983(10) 0.6300(7) -0.0950(4) 0.0212(12) Uani 1 1 d .
H8A H 0.5083 0.5342 -0.1372 0.025 Uiso 1 1 calc R
H9A H 0.4888 0.7167 -0.1012 0.025 Uiso 1 1 calc R
C4A C -0.1950(11) 1.1695(6) 0.2991(4) 0.0165(12) Uani 1 1 d .
C3A' C 0.3389(11) 0.5672(6) 0.0381(4) 0.0216(12) Uani 1 1 d .
H5A H 0.3208 0.4536 0.0221 0.026 Uiso 1 1 calc R
H6A H 0.1887 0.6052 0.0040 0.026 Uiso 1 1 calc R
C2A' C 0.3493(11) 0.6400(6) 0.1502(4) 0.0201(12) Uani 1 1 d .
H3A H 0.1677 0.6509 0.1759 0.024 Uiso 1 1 calc R
C7A C 0.2681(12) 0.9709(6) 0.0660(4) 0.0214(13) Uani 1 1 d .
H1A H 0.3725 0.9232 0.0141 0.026 Uiso 1 1 calc R
C5A C -0.0499(11) 1.1451(6) 0.1262(4) 0.0178(13) Uani 1 1 d .
C10A C -0.0283(11) 1.1037(6) 0.2173(4) 0.0150(12) Uani 1 1 d .
C5' C 0.1502(13) 0.5540(6) 0.3944(4) 0.0266(14) Uani 1 1 d .
H9 H 0.2184 0.4499 0.3851 0.032 Uiso 1 1 calc R
H8 H 0.0045 0.5486 0.3432 0.032 Uiso 1 1 calc R
H7 H -0.108(8) 0.684(5) 0.497(3) -0.009(9) Uiso 1 1 d .
H11 H 0.143(11) 0.095(6) 0.912(4) 0.018(14) Uiso 1 1 d .
H12 H 0.718(13) -0.045(7) 0.669(5) 0.03(2) Uiso 1 1 d .
H14 H -0.214(13) 1.142(8) 0.429(4) 0.03(2) Uiso 1 1 d .
H16 H -0.245(11) 1.250(6) 0.047(4) 0.013(15) Uiso 1 1 d .
H13 H 0.808(13) -0.018(7) 0.582(5) 0.023(18) Uiso 1 1 d .
H15 H -0.280(13) 1.307(7) 0.155(5) 0.033(19) Uiso 1 1 d .

loop_
_atom_site_aniso_label
_atom_site_aniso_U_11
_atom_site_aniso_U_22
_atom_site_aniso_U_33
_atom_site_aniso_U_23
_atom_site_aniso_U_13
_atom_site_aniso_U_12
O4' 0.019(2) 0.0222(19) 0.0191(19) 0.0080(15) -0.0012(15) -0.0001(15)
O13 0.019(2) 0.0238(19) 0.0157(18) 0.0079(15) 0.0075(16) 0.0031(16)
O12 0.016(2) 0.0244(19) 0.0183(19) 0.0085(15) 0.0090(15) 0.0053(17)
O2' 0.025(2) 0.024(2) 0.0143(18) 0.0080(16) 0.0113(16) 0.0086(17)
O13A 0.014(2) 0.029(2) 0.0143(18) 0.0104(16) 0.0034(15) 0.0082(16)
O12A 0.016(2) 0.028(2) 0.023(2) 0.0115(17) 0.0101(17) 0.0094(18)
O2A' 0.025(2) 0.028(2) 0.0213(19) 0.0122(17) 0.0077(18) 0.0123(17)
N3A 0.020(3) 0.024(2) 0.010(2) 0.0032(19) 0.0108(19) 0.010(2)
N3 0.017(3) 0.023(2) 0.011(2) 0.0098(18) 0.0071(19) 0.0009(19)
N1 0.013(2) 0.018(2) 0.014(2) 0.0085(18) 0.0078(19) 0.0049(19)
N11 0.016(3) 0.022(3) 0.017(2) 0.005(2) 0.013(2) 0.007(2)
N6 0.014(3) 0.019(2) 0.020(2) 0.0064(19) 0.0030(19) 0.003(2)
N1A 0.014(3) 0.023(2) 0.013(2) 0.0091(19) 0.0054(18) 0.0004(19)
N8A 0.014(3) 0.022(2) 0.013(2) 0.0056(18) 0.0042(18) 0.0083(19)
O4A' 0.013(2) 0.0247(19) 0.0163(18) 0.0076(15) 0.0100(15) 0.0054(15)
O5' 0.035(3) 0.038(2) 0.037(2) 0.012(2) 0.016(2) 0.004(2)
O5A' 0.021(2) 0.031(2) 0.021(2) 0.0117(17) 0.0131(17) 0.0124(17)
N6A 0.014(3) 0.024(2) 0.016(2) 0.0057(18) 0.0102(18) 0.012(2)
N11A 0.021(3) 0.028(3) 0.015(2) 0.007(2) 0.006(2) 0.015(2)
C2 0.010(3) 0.024(3) 0.016(3) 0.005(2) 0.005(2) 0.002(2)
C9 0.012(3) 0.018(3) 0.011(2) 0.005(2) 0.000(2) -0.004(2)
N8 0.014(2) 0.014(2) 0.016(2) 0.0061(17) 0.0046(18) 0.0058(18)
C1' 0.010(3) 0.028(3) 0.015(3) 0.008(2) 0.003(2) 0.009(2)
C4' 0.024(3) 0.017(3) 0.024(3) 0.011(2) 0.008(2) 0.009(2)
C4 0.015(3) 0.020(3) 0.016(3) 0.006(2) 0.006(2) 0.002(3)
C10 0.016(3) 0.014(2) 0.013(3) 0.006(2) 0.003(2) 0.002(2)
C5 0.016(3) 0.011(2) 0.015(3) 0.003(2) 0.004(2) 0.001(2)
C7 0.021(3) 0.024(3) 0.009(2) 0.005(2) 0.005(2) -0.003(2)
C2' 0.015(3) 0.020(3) 0.016(3) 0.006(2) 0.005(2) 0.003(2)
C3' 0.019(3) 0.022(3) 0.016(3) 0.005(2) 0.008(2) 0.006(2)
C2A 0.009(3) 0.021(3) 0.016(3) 0.005(2) 0.007(2) 0.003(2)
C9A 0.014(3) 0.017(3) 0.015(3) 0.001(2) 0.008(2) 0.000(2)
C1A' 0.014(3) 0.029(3) 0.016(3) 0.008(2) 0.009(2) 0.008(2)
C4A' 0.016(3) 0.017(3) 0.022(3) 0.003(2) 0.007(2) 0.002(2)
C5A' 0.010(3) 0.037(3) 0.020(3) 0.010(2) 0.009(2) 0.008(2)
C4A 0.014(3) 0.023(3) 0.014(3) 0.008(2) 0.004(2) 0.002(2)
C3A' 0.024(3) 0.023(3) 0.019(3) 0.006(2) 0.002(2) 0.006(2)
C2A' 0.013(3) 0.031(3) 0.017(3) 0.007(2) 0.005(2) 0.005(2)
C7A 0.024(3) 0.022(3) 0.021(3) 0.008(2) 0.011(2) 0.006(3)
C5A 0.017(3) 0.018(3) 0.018(3) 0.004(2) 0.005(2) 0.003(2)
C10A 0.013(3) 0.017(3) 0.013(2) -0.001(2) 0.001(2) 0.006(2)
C5' 0.042(4) 0.022(3) 0.018(3) 0.010(2) 0.008(3) -0.007(3)

loop_
_atom_type_symbol
_atom_type_description
_atom_type_scat_dispersion_real
_atom_type_scat_dispersion_imag
_atom_type_scat_source
C C 0.0033 0.0016 'International Tables Vol C Tables 4.2.6.8 and 6.1.1.4'
H H 0.0000 0.0000 'International Tables Vol C Tables 4.2.6.8 and 6.1.1.4'
N N 0.0061 0.0033 'International Tables Vol C Tables 4.2.6.8 and 6.1.1.4'
O O 0.0106 0.0060 'International Tables Vol C Tables 4.2.6.8 and 6.1.1.4'

loop_
_geom_angle_atom_site_label_1
_geom_angle_atom_site_label_2
_geom_angle_atom_site_label_3
_geom_angle
C1' O4' C4' 110.4(4)
C2' O2' H4 109.5
C2A' O2A' H4A 109.5
C4A N3A C2A 126.3(5)
C4A N3A H14 122(5)
C2A N3A H14 112(5)
C4 N3 C2 125.5(5)
C4 N3 H11 115(3)
C2 N3 H11 120(3)
C9 N1 C2 116.5(4)
C5 N11 H12 120(4)
C5 N11 H13 122(4)
H12 N11 H13 117(6)
C7 N6 C5 116.6(4)
C9A N1A C2A 117.7(4)
C7A N8A C9A 118.9(5)
C7A N8A C1A' 122.7(4)
C9A N8A C1A' 118.4(4)
C1A' O4A' C4A' 109.2(4)
C5' O5' H10 109.5
C5A' O5A' H10A 109.5
C7A N6A C5A 116.3(5)
C5A N11A H16 117(4)
C5A N11A H15 114(4)
H16 N11A H15 129(6)
O13 C2 N1 120.5(5)
O13 C2 N3 119.7(5)
N1 C2 N3 119.8(4)
N1 C9 C10 125.9(5)
N1 C9 N8 115.8(5)
C10 C9 N8 118.3(4)
C7 N8 C9 118.5(5)
C7 N8 C1' 121.1(4)
C9 N8 C1' 120.3(4)
O4' C1' N8 108.4(4)
O4' C1' C2' 106.7(4)
N8 C1' C2' 113.3(4)
O4' C1' H2 109.4
N8 C1' H2 109.4
C2' C1' H2 109.4
O4' C4' C5' 108.2(4)
O4' C4' C3' 104.7(4)
C5' C4' C3' 114.5(5)
O4' C4' H7 112(2)
C5' C4' H7 111(2)
C3' C4' H7 106(2)
O12 C4 N3 121.1(5)
O12 C4 C10 125.1(5)
N3 C4 C10 113.8(5)
C9 C10 C5 119.1(5)
C9 C10 C4 118.2(4)
C5 C10 C4 122.8(5)
N11 C5 N6 114.5(5)
N11 C5 C10 124.6(5)
N6 C5 C10 120.9(4)
N6 C7 N8 126.6(5)
N6 C7 H1 116.7
N8 C7 H1 116.7
O2' C2' C3' 108.1(4)
O2' C2' C1' 109.1(4)
C3' C2' C1' 102.4(4)
O2' C2' H3 112.2
C3' C2' H3 112.2
C1' C2' H3 112.2
C2' C3' C4' 102.0(4)
C2' C3' H6 111.4
C4' C3' H6 111.4
C2' C3' H5 111.4
C4' C3' H5 111.4
H6 C3' H5 109.2
O13A C2A N1A 121.3(5)
O13A C2A N3A 119.4(4)
N1A C2A N3A 119.3(5)
N1A C9A N8A 117.1(5)
N1A C9A C10A 125.8(4)
N8A C9A C10A 117.1(5)
O4A' C1A' N8A 107.7(4)
O4A' C1A' C2A' 107.6(4)
N8A C1A' C2A' 112.3(4)
O4A' C1A' H2A 109.7
N8A C1A' H2A 109.7
C2A' C1A' H2A 109.7
O4A' C4A' C5A' 111.1(4)
O4A' C4A' C3A' 105.2(4)
C5A' C4A' C3A' 111.4(4)
O4A' C4A' H7A 109.7
C5A' C4A' H7A 109.7
C3A' C4A' H7A 109.7
O5A' C5A' C4A' 112.9(4)
O5A' C5A' H8A 109.0
C4A' C5A' H8A 109.0
O5A' C5A' H9A 109.0
C4A' C5A' H9A 109.0
H8A C5A' H9A 107.8
O12A C4A N3A 121.3(5)
O12A C4A C10A 125.6(5)
N3A C4A C10A 113.1(5)
C4A' C3A' C2A' 102.7(4)
C4A' C3A' H5A 111.2
C2A' C3A' H5A 111.2
C4A' C3A' H6A 111.2
C2A' C3A' H6A 111.2
H5A C3A' H6A 109.1
O2A' C2A' C3A' 108.1(4)
O2A' C2A' C1A' 108.4(4)
C3A' C2A' C1A' 100.9(4)
O2A' C2A' H3A 112.9
C3A' C2A' H3A 112.9
C1A' C2A' H3A 112.9
N6A C7A N8A 128.0(5)
N6A C7A H1A 116.0
N8A C7A H1A 116.0
N11A C5A N6A 114.8(5)
N11A C5A C10A 124.8(5)
N6A C5A C10A 120.3(5)
C9A C10A C5A 119.4(4)
C9A C10A C4A 117.8(5)
C5A C10A C4A 122.8(5)
O5' C5' C4' 111.3(4)
O5' C5' H9 109.4
C4' C5' H9 109.4
O5' C5' H8 109.4
C4' C5' H8 109.4
H9 C5' H8 108.0

loop_
_geom_bond_atom_site_label_1
_geom_bond_atom_site_label_2
_geom_bond_distance
O4' C1' 1.410(6)
O4' C4' 1.457(6)
O13 C2 1.240(6)
O12 C4 1.242(6)
O2' C2' 1.416(6)
O2' H4 0.8200
O13A C2A 1.239(6)
O12A C4A 1.236(6)
O2A' C2A' 1.414(6)
O2A' H4A 0.8200
N3A C4A 1.371(7)
N3A C2A 1.385(7)
N3A H14 0.78(6)
N3 C4 1.369(7)
N3 C2 1.378(7)
N3 H11 1.01(5)
N1 C9 1.332(6)
N1 C2 1.376(7)
N11 C5 1.313(7)
N11 H12 0.83(7)
N11 H13 0.79(6)
N6 C7 1.314(7)
N6 C5 1.375(6)
N1A C9A 1.317(6)
N1A C2A 1.354(6)
N8A C7A 1.337(7)
N8A C9A 1.385(6)
N8A C1A' 1.518(7)
O4A' C1A' 1.412(6)
O4A' C4A' 1.464(6)
O5' C5' 1.450(7)
O5' H10 0.8200
O5A' C5A' 1.456(6)
O5A' H10A 0.8200
N6A C7A 1.283(7)
N6A C5A 1.389(6)
N11A C5A 1.334(7)
N11A H16 0.83(6)
N11A H15 0.82(7)
C9 C10 1.384(7)
C9 N8 1.397(7)
N8 C7 1.342(7)
N8 C1' 1.498(7)
C1' C2' 1.533(7)
C1' H2 0.9800
C4' C5' 1.524(7)
C4' C3' 1.528(7)
C4' H7 1.00(4)
C4 C10 1.451(7)
C10 C5 1.419(6)
C7 H1 0.9300
C2' C3' 1.517(7)
C2' H3 0.9800
C3' H6 0.9700
C3' H5 0.9700
C9A C10A 1.405(7)
C1A' C2A' 1.532(8)
C1A' H2A 0.9800
C4A' C5A' 1.498(7)
C4A' C3A' 1.511(8)
C4A' H7A 0.9800
C5A' H8A 0.9700
C5A' H9A 0.9700
C4A C10A 1.451(7)
C3A' C2A' 1.524(7)
C3A' H5A 0.9700
C3A' H6A 0.9700
C2A' H3A 0.9800
C7A H1A 0.9300
C5A C10A 1.413(7)
C5' H9 0.9700
C5' H8 0.9700

loop_
_geom_torsion_atom_site_label_1
_geom_torsion_atom_site_label_2
_geom_torsion_atom_site_label_3
_geom_torsion_atom_site_label_4
_geom_torsion
C9 N1 C2 O13 -175.7(4)
C9 N1 C2 N3 5.5(7)
C4 N3 C2 O13 179.5(5)
C4 N3 C2 N1 -1.7(7)
C2 N1 C9 C10 -5.2(7)
C2 N1 C9 N8 174.9(4)
N1 C9 N8 C7 178.2(4)
C10 C9 N8 C7 -1.6(7)
N1 C9 N8 C1' -4.0(7)
C10 C9 N8 C1' 176.1(4)
C4' O4' C1' N8 -115.7(5)
C4' O4' C1' C2' 6.7(5)
C7 N8 C1' O4' 32.3(6)
C9 N8 C1' O4' -145.4(4)
C7 N8 C1' C2' -86.0(5)
C9 N8 C1' C2' 96.3(5)
C1' O4' C4' C5' 139.2(4)
C1' O4' C4' C3' 16.7(5)
C2 N3 C4 O12 178.6(5)
C2 N3 C4 C10 -2.5(7)
N1 C9 C10 C5 -177.8(5)
N8 C9 C10 C5 2.1(6)
N1 C9 C10 C4 0.9(8)
N8 C9 C10 C4 -179.2(4)
O12 C4 C10 C9 -178.3(5)
N3 C4 C10 C9 2.9(7)
O12 C4 C10 C5 0.3(8)
N3 C4 C10 C5 -178.4(4)
C7 N6 C5 N11 -179.8(5)
C7 N6 C5 C10 -1.5(7)
C9 C10 C5 N11 177.6(5)
C4 C10 C5 N11 -1.0(8)
C9 C10 C5 N6 -0.6(7)
C4 C10 C5 N6 -179.2(5)
C5 N6 C7 N8 2.1(8)
C9 N8 C7 N6 -0.6(8)
C1' N8 C7 N6 -178.3(5)
O4' C1' C2' O2' 87.1(5)
N8 C1' C2' O2' -153.7(4)
O4' C1' C2' C3' -27.3(5)
N8 C1' C2' C3' 91.9(5)
O2' C2' C3' C4' -78.9(5)
C1' C2' C3' C4' 36.1(5)
O4' C4' C3' C2' -33.0(5)
C5' C4' C3' C2' -151.3(4)
C9A N1A C2A O13A 178.4(5)
C9A N1A C2A N3A -1.9(7)
C4A N3A C2A O13A -177.7(5)
C4A N3A C2A N1A 2.6(8)
C2A N1A C9A N8A -178.2(4)
C2A N1A C9A C10A 1.6(7)
C7A N8A C9A N1A 178.6(5)
C1A' N8A C9A N1A 0.4(7)
C7A N8A C9A C10A -1.2(7)
C1A' N8A C9A C10A -179.4(4)
C4A' O4A' C1A' N8A -111.9(4)
C4A' O4A' C1A' C2A' 9.3(5)
C7A N8A C1A' O4A' 15.1(7)
C9A N8A C1A' O4A' -166.7(4)
C7A N8A C1A' C2A' -103.2(6)
C9A N8A C1A' C2A' 75.1(5)
C1A' O4A' C4A' C5A' 135.6(4)
C1A' O4A' C4A' C3A' 15.0(5)
O4A' C4A' C5A' O5A' 74.8(5)
C3A' C4A' C5A' O5A' -168.3(4)
C2A N3A C4A O12A 175.6(5)
C2A N3A C4A C10A -2.4(8)
O4A' C4A' C3A' C2A' -33.0(5)
C5A' C4A' C3A' C2A' -153.4(4)
C4A' C3A' C2A' O2A' -76.6(5)
C4A' C3A' C2A' C1A' 37.1(5)
O4A' C1A' C2A' O2A' 84.2(5)
N8A C1A' C2A' O2A' -157.6(4)
O4A' C1A' C2A' C3A' -29.3(5)
N8A C1A' C2A' C3A' 89.0(5)
C5A N6A C7A N8A -0.3(9)
C9A N8A C7A N6A 0.8(9)
C1A' N8A C7A N6A 179.0(5)
C7A N6A C5A N11A -179.7(5)
C7A N6A C5A C10A 0.2(7)
N1A C9A C10A C5A -178.7(5)
N8A C9A C10A C5A 1.1(7)
N1A C9A C10A C4A -1.6(7)
N8A C9A C10A C4A 178.2(5)
N11A C5A C10A C9A 179.2(5)
N6A C5A C10A C9A -0.6(7)
N11A C5A C10A C4A 2.3(8)
N6A C5A C10A C4A -177.5(5)
O12A C4A C10A C9A -176.1(5)
N3A C4A C10A C9A 1.8(7)
O12A C4A C10A C5A 0.9(8)
N3A C4A C10A C5A 178.8(4)
O4' C4' C5' O5' -150.8(5)
C3' C4' C5' O5' -34.4(7)
